data_2103607
loop_
_publ_author_name
'Burchell, Colin J.'
'Glidewell, Christopher'
'Lough, Alan J.'
'Ferguson, George'

_publ_section_title
;
 Salts of 3,5-dinitrobenzoic acid with organic diamines:
 hydrogen-bonded supramolecular structures in one, two and three
 dimensions
;
_journal_issue 2
_journal_name_full 'Acta Crystallographica Section B'
_journal_page_first 201
_journal_page_last 212
_journal_paper_doi 10.1107/S010876810001853X
_journal_volume 57
_journal_year 2001
_chemical_formula_moiety '2(C7 H3 N2 O6), C2 H10 N2'
_chemical_formula_sum 'C16 H16 N6 O12'
_chemical_formula_weight 484.35
_chemical_name_systematic
;
3,5-Dinitrobenzoic acid--1,2-diaminoethane (2/1)
;
_space_group_IT_number 14
_symmetry_cell_setting monoclinic
_symmetry_space_group_name_Hall '-P 2ybc'
_symmetry_space_group_name_H-M 'P 1 21/c 1'
_cell_angle_alpha 90.00
_cell_angle_beta 95.704(2)
_cell_angle_gamma 90.00
_cell_formula_units_Z 2
_cell_length_a 5.4549(2)
_cell_length_b 10.6869(4)
_cell_length_c 17.4420(6)
_cell_measurement_reflns_used 8774
_cell_measurement_temperature 150(2)
_cell_measurement_theta_max 27.49
_cell_measurement_theta_min 3.02
_cell_volume 1011.76(6)
_computing_cell_refinement 'DENZO-SMN (Otwinowski & Minor, 1997)'
_computing_data_collection 'Kappa-CCD server software (Nonius, 1997)'
_computing_data_reduction 'DENZO-SMN (Otwinowski & Minor, 1997)'
_computing_molecular_graphics 'NRCVAX-96, ORTEP (Johnson, 1976), PLATON (Spek, 2000)'
_computing_publication_material 'NRCVAX-96, SHELXL-97  and WordPerfect macro PRPKAPPA (Ferguson, 1999)'
_computing_structure_refinement 'NRCVAX-96 and SHELXL-97 (Sheldrick, 1997b)'
_computing_structure_solution 'SHELXS-97 (Sheldrick, 1997a)'
_diffrn_ambient_temperature 150(2)
_diffrn_measured_fraction_theta_full .997
_diffrn_measured_fraction_theta_max .997
_diffrn_measurement_device_type Kappa-CCD
_diffrn_measurement_method '\f scans and \w scans with \k offsets'
_diffrn_radiation_monochromator graphite
_diffrn_radiation_source 'fine-focus sealed X-ray tube'
_diffrn_radiation_type 'Mo K\a'
_diffrn_radiation_wavelength .71073
_diffrn_reflns_av_R_equivalents .023
_diffrn_reflns_av_sigmaI/netI .0408
_diffrn_reflns_limit_h_max 7
_diffrn_reflns_limit_h_min 0
_diffrn_reflns_limit_k_max 13
_diffrn_reflns_limit_k_min 0
_diffrn_reflns_limit_l_max 22
_diffrn_reflns_limit_l_min -22
_diffrn_reflns_number 8774
_diffrn_reflns_theta_full 27.49
_diffrn_reflns_theta_max 27.49
_diffrn_reflns_theta_min 3.02
_diffrn_standards_decay_% 0
_exptl_absorpt_coefficient_mu .139
_exptl_absorpt_correction_T_max .9782
_exptl_absorpt_correction_T_min .9648
_exptl_absorpt_correction_type multi-scan
_exptl_absorpt_process_details 'DENZO-SMN (Otwinowski & Minor, 1997)'
_exptl_crystal_colour colourless
_exptl_crystal_density_diffrn 1.590
_exptl_crystal_density_method 'not measured'
_exptl_crystal_description block
_exptl_crystal_F_000 500
_exptl_crystal_size_max .26
_exptl_crystal_size_mid .23
_exptl_crystal_size_min .16
_refine_diff_density_max .241
_refine_diff_density_min -.273
_refine_ls_extinction_coef .025(5)
_refine_ls_extinction_method SHELXL
_refine_ls_goodness_of_fit_ref 1.086
_refine_ls_hydrogen_treatment constr
_refine_ls_matrix_type full
_refine_ls_number_parameters 156
_refine_ls_number_reflns 2309
_refine_ls_number_restraints 0
_refine_ls_restrained_S_all 1.086
_refine_ls_R_factor_all .0503
_refine_ls_R_factor_gt .0393
_refine_ls_shift/su_max .000
_refine_ls_shift/su_mean .000
_refine_ls_structure_factor_coef Fsqd
_refine_ls_weighting_details 'w=1/[\s^2^(Fo^2^)+(0.0533P)^2^+0.3986P] where P=(Fo^2^+2Fc^2^)/3'
_refine_ls_weighting_scheme calc
_refine_ls_wR_factor_ref .1196
_reflns_number_gt 1919
_reflns_number_total 2309
_reflns_threshold_expression >2\s(I)
_cod_data_source_file na0113.cif
_cod_data_source_block 1
_cod_depositor_comments
;
The following automatic conversions were performed:
'_exptl_absorpt_correction_type' value 'Multi-scan' changed to
'multi-scan' according to
'/home/saulius/struct/CIF-dictionaries/cif_core.dic' dictionary named
'cif_core.dic' version 2.4.1 from 2010-06-29.

Automatic conversion script
Id: cif_fix_enum 1527 2010-12-29 10:47:43Z saulius 

The following automatic conversions were performed:

'_exptl_absorpt_correction_type' value 'Multi-scan' changed to
'multi-scan' according to
/home/saulius/struct/CIF-dictionaries/cif_core.dic dictionary named
'cif_core.dic' version 2.4.1 from 2010-06-29.

Automatic conversion script
Id: cif_fix_values 1715 2011-07-08 13:25:40Z adriana 
;
_cod_original_sg_symbol_H-M 'P 21/c'
_cod_database_code 2103607
_cod_database_fobs_code 2103607

loop_
_symmetry_equiv_pos_as_xyz
'x, y, z'
'-x, y+1/2, -z+1/2'
'-x, -y, -z'
'x, -y-1/2, z-1/2'

loop_
_atom_site_label
_atom_site_fract_x
_atom_site_fract_y
_atom_site_fract_z
_atom_site_U_iso_or_equiv
_atom_site_adp_type
_atom_site_calc_flag
_atom_site_refinement_flags
_atom_site_occupancy
_atom_site_type_symbol
O1 1.1540(2) .26491(11) .00743(7) .0348(3) Uani d . 1 O
O2 .9712(2) .14459(11) .09017(8) .0396(3) Uani d . 1 O
O3 .4260(2) .36669(11) .25531(7) .0304(3) Uani d . 1 O
O4 .4875(2) .56298(11) .28034(7) .0333(3) Uani d . 1 O
O5 1.1059(2) .79136(10) .15939(7) .0280(3) Uani d . 1 O
O6 1.3730(2) .68776(11) .10037(7) .0328(3) Uani d . 1 O
N3 .5367(2) .46554(13) .24808(7) .0238(3) Uani d . 1 N
N5 1.1834(2) .69420(12) .13292(7) .0233(3) Uani d . 1 N
C11 .9731(3) .36313(14) .10844(8) .0210(3) Uani d . 1 C
C12 .7887(3) .35920(14) .15847(8) .0221(3) Uani d . 1 C
C13 .7360(3) .46772(14) .19701(8) .0212(3) Uani d . 1 C
C14 .8602(3) .57947(14) .19046(8) .0216(3) Uani d . 1 C
C15 1.0430(3) .57858(13) .14075(8) .0204(3) Uani d . 1 C
C16 1.0994(3) .47433(14) .09905(8) .0211(3) Uani d . 1 C
C17 1.0371(3) .24677(14) .06512(9) .0250(3) Uani d . 1 C
N1 .2893(2) .42624(12) .42195(7) .0216(3) Uani d . 1 N
C1 .5232(3) .47636(15) .46048(8) .0235(3) Uani d . 1 C
H12 .7015 .2839 .1659 .026 Uiso calc R 1 H
H14 .8225 .6522 .2183 .026 Uiso calc R 1 H
H16 1.2230 .4785 .0644 .025 Uiso calc R 1 H
H1A .2331 .3640 .4512 .032 Uiso calc R 1 H
H1B .3159 .3954 .3749 .032 Uiso calc R 1 H
H1C .1754 .4886 .4162 .032 Uiso calc R 1 H
H1D .5837 .5455 .4296 .028 Uiso calc R 1 H
H1E .6500 .4098 .4653 .028 Uiso calc R 1 H

loop_
_atom_site_aniso_label
_atom_site_aniso_U_11
_atom_site_aniso_U_22
_atom_site_aniso_U_33
_atom_site_aniso_U_12
_atom_site_aniso_U_13
_atom_site_aniso_U_23
O1 .0509(8) .0276(7) .0278(6) .0082(5) .0125(5) -.0039(5)
O2 .0417(7) .0200(6) .0599(9) -.0050(5) .0184(6) -.0071(6)
O3 .0281(6) .0322(7) .0320(6) -.0042(5) .0085(5) .0034(5)
O4 .0396(7) .0317(7) .0310(6) .0054(5) .0156(5) -.0029(5)
O5 .0316(6) .0184(6) .0335(6) .0013(4) .0011(5) -.0032(4)
O6 .0292(6) .0263(6) .0452(7) -.0018(5) .0148(5) .0035(5)
N3 .0233(6) .0278(7) .0206(6) .0019(5) .0037(5) .0034(5)
N5 .0249(6) .0193(7) .0258(6) .0003(5) .0024(5) .0016(5)
C11 .0231(7) .0190(7) .0205(7) .0018(5) .0010(5) -.0007(5)
C12 .0231(7) .0187(7) .0243(7) -.0007(5) .0021(5) .0013(6)
C13 .0213(7) .0248(8) .0179(7) .0023(6) .0046(5) .0016(5)
C14 .0245(7) .0196(7) .0208(7) .0030(6) .0023(5) -.0017(5)
C15 .0218(7) .0169(7) .0226(7) -.0010(5) .0020(5) .0020(5)
C16 .0227(7) .0221(8) .0190(6) .0027(5) .0038(5) .0005(5)
C17 .0242(8) .0214(8) .0290(8) .0025(6) .0008(6) -.0052(6)
N1 .0250(6) .0194(6) .0209(6) -.0030(5) .0051(5) -.0008(5)
C1 .0231(7) .0258(8) .0222(7) -.0033(6) .0060(5) -.0039(6)

loop_
_atom_type_symbol
_atom_type_description
_atom_type_scat_dispersion_real
_atom_type_scat_dispersion_imag
_atom_type_scat_source
C C .0033 .0016 'International Tables Vol C Tables 4.2.6.8 and 6.1.1.4'
H H .0000 .0000 'International Tables Vol C Tables 4.2.6.8 and 6.1.1.4'
N N .0061 .0033 'International Tables Vol C Tables 4.2.6.8 and 6.1.1.4'
O O .0106 .0060 'International Tables Vol C Tables 4.2.6.8 and 6.1.1.4'

loop_
_geom_angle_atom_site_label_1
_geom_angle_atom_site_label_2
_geom_angle_atom_site_label_3
_geom_angle_site_symmetry_1
_geom_angle_site_symmetry_3
_geom_angle
_geom_angle_publ_flag
O4 N3 O3 . . 123.39(12) no
O4 N3 C13 . . 118.22(12) no
O3 N3 C13 . . 118.38(12) no
O5 N5 O6 . . 123.88(13) no
O5 N5 C15 . . 118.31(12) no
O6 N5 C15 . . 117.81(12) no
C16 C11 C12 . . 119.69(13) no
C16 C11 C17 . . 120.08(13) no
C12 C11 C17 . . 120.24(13) no
C13 C12 C11 . . 118.38(13) no
C13 C12 H12 . . 120.8 no
C11 C12 H12 . . 120.8 no
C14 C13 C12 . . 123.78(13) no
C14 C13 N3 . . 117.43(13) no
C12 C13 N3 . . 118.79(13) no
C13 C14 C15 . . 115.77(13) no
C13 C14 H14 . . 122.1 no
C15 C14 H14 . . 122.1 no
C16 C15 C14 . . 123.16(13) no
C16 C15 N5 . . 118.95(12) no
C14 C15 N5 . . 117.88(13) no
C15 C16 C11 . . 119.19(13) no
C15 C16 H16 . . 120.4 no
C11 C16 H16 . . 120.4 no
O2 C17 O1 . . 127.14(14) no
O2 C17 C11 . . 117.20(14) no
O1 C17 C11 . . 115.65(13) no
C1 N1 H1A . . 109.5 no
C1 N1 H1B . . 109.5 no
H1A N1 H1B . . 109.5 no
C1 N1 H1C . . 109.5 no
H1A N1 H1C . . 109.5 no
H1B N1 H1C . . 109.5 no
N1 C1 C1 . 3_666 108.62(14) no
N1 C1 H1D . . 110.0 no
C1 C1 H1D 3_666 . 110.0 no
N1 C1 H1E . . 110.0 no
C1 C1 H1E 3_666 . 110.0 no
H1D C1 H1E . . 108.3 no

loop_
_geom_bond_atom_site_label_1
_geom_bond_atom_site_label_2
_geom_bond_site_symmetry_2
_geom_bond_distance
_geom_bond_publ_flag
O1 C17 . 1.259(2) no
O2 C17 . 1.243(2) no
O3 N3 . 1.2295(17) no
O4 N3 . 1.2260(17) no
O5 N5 . 1.2284(17) no
O6 N5 . 1.2301(16) no
N3 C13 . 1.4725(18) no
N5 C15 . 1.4674(19) no
C11 C16 . 1.392(2) no
C11 C12 . 1.396(2) no
C11 C17 . 1.514(2) no
C12 C13 . 1.385(2) no
C12 H12 . .95 no
C13 C14 . 1.383(2) no
C14 C15 . 1.385(2) no
C14 H14 . .95 no
C15 C16 . 1.382(2) no
C16 H16 . .95 no
N1 C1 . 1.4818(18) no
N1 H1A . .91 no
N1 H1B . .91 no
N1 H1C . .91 no
C1 C1 3_666 1.513(3) no
C1 H1D . .99 no
C1 H1E . .99 no

loop_
_geom_hbond_atom_site_label_D
_geom_hbond_atom_site_label_H
_geom_hbond_atom_site_label_A
_geom_hbond_site_symmetry_A
_geom_hbond_distance_DH
_geom_hbond_distance_HA
_geom_hbond_distance_DA
_geom_hbond_angle_DHA
_geom_hbond_publ_flag
N1 H1A O1 4_466 .91 1.77 2.676(2) 174 yes
N1 H1B O3 . .91 2.25 3.137(2) 166 yes
N1 H1C O2 2_655 .91 1.85 2.729(2) 163 yes

loop_
_geom_torsion_atom_site_label_1
_geom_torsion_atom_site_label_2
_geom_torsion_atom_site_label_3
_geom_torsion_atom_site_label_4
_geom_torsion
_geom_torsion_publ_flag
C16 C11 C12 C13 .5(2) no
C17 C11 C12 C13 180.0(3) no
C11 C12 C13 C14 -1.8(2) no
C11 C12 C13 N3 178.16(13) no
O4 N3 C13 C14 1.84(19) no
O3 N3 C13 C14 -179.20(13) no
O4 N3 C13 C12 -178.14(13) no
O3 N3 C13 C12 .8(2) no
C12 C13 C14 C15 1.2(2) no
N3 C13 C14 C15 -178.76(12) no
C13 C14 C15 C16 .7(2) no
C13 C14 C15 N5 -178.84(12) no
O5 N5 C15 C16 167.74(13) no
O6 N5 C15 C16 -12.6(2) no
O5 N5 C15 C14 -12.7(2) no
O6 N5 C15 C14 166.99(13) no
C14 C15 C16 C11 -1.9(2) no
N5 C15 C16 C11 177.62(12) no
C12 C11 C16 C15 1.2(2) no
C17 C11 C16 C15 -178.19(13) no
C16 C11 C17 O2 160.80(14) no
C12 C11 C17 O2 -18.6(2) no
C16 C11 C17 O1 -18.7(2) no
C12 C11 C17 O1 161.83(14) no
